data_7024546
loop_
_publ_author_name
'Prescimone, Alessandro'
'Sanchez-Benitez, Javier'
'Kamenev, Konstantin K.'
'Moggach, Stephen A.'
'Warren, John E.'
'Lennie, Alistair R.'
'Murrie, Mark'
'Parsons, Simon'
'Brechin, Euan K.'

_publ_section_title
;
 High pressure studies of hydroxo-bridged Cu(II) dimers.
;
_journal_issue 1
_journal_name_full 'Dalton transactions (Cambridge, England : 2003)'
_journal_page_first 113
_journal_page_last 123
_journal_paper_doi 10.1039/b918287j
_journal_volume 39
_journal_year 2010
_chemical_compound_source 'Alessandro Prescimone'
_chemical_formula_moiety '[Cu2(OH)2(bipy)2][BF4]2'
_chemical_formula_sum 'C20 H18 B2 Cu2 F8 N4 O2'
_chemical_formula_weight 647.09
_space_group_IT_number 12
_symmetry_cell_setting monoclinic
_symmetry_space_group_name_Hall '-C 2y'
_symmetry_space_group_name_H-M 'C 1 2/m 1'
_atom_sites_solution_hydrogens geom
_atom_sites_solution_primary 'From ambient pressure structure'
_audit_creation_date 09-07-30
_audit_creation_method CRYSTALS_ver_12.86
_cell_angle_alpha 90
_cell_angle_beta 114.240(7)
_cell_angle_gamma 90
_cell_formula_units_Z 2
_cell_length_a 12.8135(15)
_cell_length_b 14.810(2)
_cell_length_c 6.1079(4)
_cell_measurement_reflns_used 1440
_cell_measurement_temperature 300
_cell_measurement_theta_max 17
_cell_measurement_theta_min 3
_cell_volume 1056.9(2)
_computing_cell_refinement 'Apex2 (Bruker AXS, 2006)'
_computing_data_collection 'Apex2 (Bruker AXS, 2006)'
_computing_data_reduction 'Apex2 (Bruker AXS, 2006)'
_computing_molecular_graphics 'CAMERON (Watkin et al., 1996)'
_computing_publication_material 'CRYSTALS (Betteridge et al., 2003)'
_computing_structure_refinement 'CRYSTALS (Betteridge et al., 2003)'
_computing_structure_solution 'SHELXS 86 (Sheldrick, 1986)'
_diffrn_ambient_pressure 1530000
_diffrn_ambient_temperature 300
_diffrn_measured_fraction_theta_full 0.675
_diffrn_measured_fraction_theta_max 0.633
_diffrn_measurement_device 'Bruker SMART APEX-II on Station 9.8, SRS'
_diffrn_measurement_device_type Area
_diffrn_measurement_method \w
_diffrn_radiation_monochromator silicon
_diffrn_radiation_type Synchrotron
_diffrn_radiation_wavelength 0.47670
_diffrn_reflns_av_R_equivalents 0.042
_diffrn_reflns_limit_h_max 15
_diffrn_reflns_limit_h_min -15
_diffrn_reflns_limit_k_max 16
_diffrn_reflns_limit_k_min -16
_diffrn_reflns_limit_l_max 7
_diffrn_reflns_limit_l_min -7
_diffrn_reflns_number 2801
_diffrn_reflns_theta_full 14.137
_diffrn_reflns_theta_max 17.453
_diffrn_reflns_theta_min 3.004
_diffrn_standards_number 0
_exptl_absorpt_coefficient_mu 2.114
_exptl_absorpt_correction_T_max 0.81
_exptl_absorpt_correction_T_min 0.63
_exptl_absorpt_correction_type multi-scan
_exptl_absorpt_process_details 'SADABS (Siemens, 1996)'
_exptl_crystal_colour green
_exptl_crystal_density_diffrn 2.033
_exptl_crystal_density_method 'not measured'
_exptl_crystal_description block
_exptl_crystal_F_000 644
_exptl_crystal_size_max 0.15
_exptl_crystal_size_mid 0.13
_exptl_crystal_size_min 0.10
_refine_diff_density_max 0.37
_refine_diff_density_min -0.25
_refine_ls_extinction_method None
_refine_ls_goodness_of_fit_ref 0.9134
_refine_ls_hydrogen_treatment constr
_refine_ls_matrix_type full
_refine_ls_number_parameters 94
_refine_ls_number_reflns 708
_refine_ls_number_restraints 2
_refine_ls_R_factor_all 0.0380
_refine_ls_R_factor_gt 0.0298
_refine_ls_shift/su_max 0.000092
_refine_ls_structure_factor_coef Fsqd
_refine_ls_weighting_details
;
Method, part 1, Chebychev polynomial, (Watkin, 1994, Prince, 1982)
[weight] = 1.0/[A~0~*T~0~(x)+A~1~*T~1~(x) ... +A~n-1~]*T~n-1~(x)]
where A~i~ are the Chebychev coefficients listed below and x= Fcalc/Fmax
Method = Robust Weighting (Prince, 1982)
W = [weight] * [1-(deltaF/6*sigmaF)^2^]^2^
A~i~ are:
48.9 59.9 29.3 5.86
;
_refine_ls_weighting_scheme calc
_refine_ls_wR_factor_all 0.0638
_refine_ls_wR_factor_gt 0.0588
_refine_ls_wR_factor_ref 0.0638
_reflns_limit_h_max 13
_reflns_limit_h_min -15
_reflns_limit_k_max 16
_reflns_limit_k_min 0
_reflns_limit_l_max 7
_reflns_limit_l_min 0
_reflns_number_gt 609
_reflns_number_total 725
_reflns_threshold_expression I>2.0\s(I)
_oxford_diffrn_Wilson_B_factor 0.00
_oxford_diffrn_Wilson_scale 0.00
_oxford_refine_ls_r_factor_ref 0.0380
_oxford_refine_ls_scale 1.019(7)
_oxford_reflns_number_all 708
_oxford_reflns_threshold_expression_ref I>-10.0\s(I)
_oxford_structure_analysis_title 'cubf03 in C2/m'
_cod_data_source_file b918287j.txt
_cod_data_source_block cubf03
_cod_depositor_comments
;
The following automatic conversions were performed:

'_symmetry_cell_setting' value 'Monoclinic' changed to 'monoclinic'
according to /home/saulius/struct/CIF-dictionaries/cif_core.dic
dictionary named 'cif_core.dic' version 2.4.2 from 2011-04-26.

Automatic conversion script
Id: cif_fix_values 1891 2012-01-12 08:04:46Z andrius 
;
_cod_original_sg_symbol_H-M 'C 1 2/m 1 '
_cod_database_code 7024546

loop_
_symmetry_equiv_pos_as_xyz
x,y,z
-x,-y,-z
x+1/2,y+1/2,z
-x+1/2,-y+1/2,-z
-x,y,-z
x,-y,z
-x+1/2,y+1/2,-z
x+1/2,-y+1/2,z

loop_
_atom_site_label
_atom_site_type_symbol
_atom_site_fract_x
_atom_site_fract_y
_atom_site_fract_z
_atom_site_U_iso_or_equiv
_atom_site_occupancy
_atom_site_adp_type
_atom_site_refinement_flags_posn
_atom_site_refinement_flags_adp
Cu1 Cu 0.0000 0.09636(4) 0.5000 0.0242 1.0000 Uani S T
N1 N 0.0561(2) 0.19717(18) 0.7315(4) 0.0219 1.0000 Uani . .
C1 C 0.0335(3) 0.2804(2) 0.6312(5) 0.0193 1.0000 Uani . .
C2 C 0.1332(3) 0.3491(3) 1.0124(5) 0.0319 1.0000 Uani . .
C3 C 0.0728(3) 0.3579(2) 0.7673(5) 0.0271 1.0000 Uani . .
C4 C 0.1135(3) 0.1902(3) 0.9702(5) 0.0297 1.0000 Uani . .
C5 C 0.1529(3) 0.2649(3) 1.1155(5) 0.0305 1.0000 Uani . .
O10 O -0.0468(3) 0.000000(7) 0.2730(5) 0.0306 1.0000 Uani S T
B6 B 0.2513(5) 0.0000 0.4263(8) 0.0247 1.0000 Uani S T
F1 F 0.19910(19) 0.07735(14) 0.4670(3) 0.0369 1.0000 Uani . .
F3 F 0.2421(3) 0.0000 0.1930(4) 0.0348 1.0000 Uani S T
F4 F 0.3661(3) 0.0000 0.5857(5) 0.0369 1.0000 Uani S T
H21 H 0.1615 0.3994 1.1041 0.0389 1.0000 Uiso R .
H31 H 0.0587 0.4140 0.6931 0.0333 1.0000 Uiso R .
H41 H 0.1263 0.1329 1.0330 0.0350 1.0000 Uiso R .
H51 H 0.1917 0.2587 1.2782 0.0360 1.0000 Uiso R .
H101 H -0.0968 0.0000 0.1352 0.0446 1.0000 Uiso RS .

loop_
_atom_site_aniso_label
_atom_site_aniso_U_11
_atom_site_aniso_U_22
_atom_site_aniso_U_33
_atom_site_aniso_U_23
_atom_site_aniso_U_13
_atom_site_aniso_U_12
Cu1 0.0286(4) 0.0170(4) 0.0233(3) 0.0000 0.0066(2) 0.0000
N1 0.0223(18) 0.0238(19) 0.0195(11) 0.0008(9) 0.0083(12) 0.0037(9)
C1 0.016(2) 0.023(2) 0.0182(14) 0.0002(12) 0.0063(13) 0.0005(10)
C2 0.031(3) 0.037(3) 0.0260(15) -0.0135(14) 0.0098(16) -0.0048(13)
C3 0.031(2) 0.022(2) 0.0288(15) -0.0003(12) 0.0125(15) -0.0005(12)
C4 0.023(2) 0.043(2) 0.0205(13) 0.0079(13) 0.0061(14) 0.0065(13)
C5 0.024(2) 0.047(3) 0.0151(13) -0.0027(13) 0.0030(14) 0.0018(13)
O10 0.039(3) 0.018(2) 0.0235(14) 0.0000 0.0011(15) 0.0000
B6 0.024(4) 0.021(4) 0.023(2) 0.0000 0.005(2) 0.0000
F1 0.0383(16) 0.0299(16) 0.0391(10) -0.0035(8) 0.0126(10) 0.0054(8)
F3 0.041(2) 0.036(2) 0.0218(12) 0.0000 0.0063(12) 0.0000
F4 0.027(2) 0.044(2) 0.0301(13) 0.0000 0.0021(13) 0.0000

loop_
_atom_type_symbol
_atom_type_scat_dispersion_real
_atom_type_scat_dispersion_imag
_atom_type_scat_Cromer_Mann_a1
_atom_type_scat_Cromer_Mann_b1
_atom_type_scat_Cromer_Mann_a2
_atom_type_scat_Cromer_Mann_b2
_atom_type_scat_Cromer_Mann_a3
_atom_type_scat_Cromer_Mann_b3
_atom_type_scat_Cromer_Mann_a4
_atom_type_scat_Cromer_Mann_b4
_atom_type_scat_Cromer_Mann_c
_atom_type_scat_source
C 0.0000 0.0000 2.3100 20.8439 1.0200 10.2075 1.5886 0.5687 0.8650 51.6512 0.2156 'International Tables Vol C 4.2.6.8 and 6.1.1.4'
H 0.0000 0.0000 0.4930 10.5109 0.3229 26.1257 0.1402 3.1424 0.0408 57.7998 0.0030 'International Tables Vol C 4.2.6.8 and 6.1.1.4'
N 0.0010 0.0010 12.2126 0.0057 3.1322 9.8933 2.0125 28.9975 1.1663 0.5826 -11.5290 'International Tables Vol C 4.2.6.8 and 6.1.1.4'
O 0.0030 0.0030 3.0485 13.2771 2.2868 5.7011 1.5463 0.3239 0.8670 32.9089 0.2508 'International Tables Vol C 4.2.6.8 and 6.1.1.4'
B 0.0000 0.0000 2.0545 23.2185 1.3326 1.0210 1.0979 60.3498 0.7068 0.1403 -0.1932 'International Tables Vol C 4.2.6.8 and 6.1.1.4'
F 0.0060 0.0040 3.5392 10.2825 2.6412 4.2944 1.5170 0.2615 1.0243 26.1476 0.2776 'International Tables Vol C 4.2.6.8 and 6.1.1.4'
Cu 0.2890 0.6150 13.3380 3.5828 7.1676 0.2470 5.6158 11.3966 1.6735 64.8126 1.1910 'International Tables Vol C 4.2.6.8 and 6.1.1.4'

loop_
_geom_angle_atom_site_label_1
_geom_angle_site_symmetry_1
_geom_angle_atom_site_label_2
_geom_angle_atom_site_label_3
_geom_angle_site_symmetry_3
_geom_angle
_geom_angle_publ_flag
F1 5_556 Cu1 N1 5_556 93.20(9) yes
F1 5_556 Cu1 O10 2_556 83.71(11) yes
N1 5_556 Cu1 O10 2_556 176.81(13) yes
F1 5_556 Cu1 N1 . 95.99(9) yes
N1 5_556 Cu1 N1 . 81.96(14) yes
O10 2_556 Cu1 N1 . 97.56(9) yes
F1 5_556 Cu1 O10 . 87.18(12) yes
N1 5_556 Cu1 O10 . 97.56(9) yes
O10 2_556 Cu1 O10 . 83.09(13) yes
N1 . Cu1 O10 . 176.81(13) yes
F1 5_556 Cu1 F1 . 167.82(10) yes
N1 5_556 Cu1 F1 . 95.99(9) yes
O10 2_556 Cu1 F1 . 87.18(12) yes
N1 . Cu1 F1 . 93.20(9) yes
O10 . Cu1 F1 . 83.71(11) yes
Cu1 . N1 C1 . 114.60(18) yes
Cu1 . N1 C4 . 126.6(2) yes
C1 . N1 C4 . 118.8(3) yes
C1 5_556 C1 N1 . 114.37(15) yes
C1 5_556 C1 C3 . 123.94(18) yes
N1 . C1 C3 . 121.7(3) yes
C3 . C2 C5 . 119.9(3) yes
C3 . C2 H21 . 119.6 no
C5 . C2 H21 . 120.5 no
C1 . C3 C2 . 118.5(3) yes
C1 . C3 H31 . 119.9 no
C2 . C3 H31 . 121.6 no
N1 . C4 C5 . 122.1(3) yes
N1 . C4 H41 . 116.7 no
C5 . C4 H41 . 121.2 no
C4 . C5 C2 . 119.0(3) yes
C4 . C5 H51 . 120.7 no
C2 . C5 H51 . 120.3 no
Cu1 2_556 O10 Cu1 . 96.91(13) yes
Cu1 2_556 O10 H101 . 128.7 no
Cu1 . O10 H101 . 128.7 no
F1 6_555 B6 F1 . 110.0(4) yes
F1 6_555 B6 F3 . 109.8(3) yes
F1 . B6 F3 . 109.8(3) yes
F1 6_555 B6 F4 . 108.7(3) yes
F1 . B6 F4 . 108.7(3) yes
F3 . B6 F4 . 109.9(4) yes
B6 . F1 Cu1 . 130.1(2) yes

loop_
_geom_bond_atom_site_label_1
_geom_bond_atom_site_label_2
_geom_bond_site_symmetry_2
_geom_bond_distance
_geom_bond_publ_flag
Cu1 F1 5_556 2.655(2) yes
Cu1 N1 5_556 1.978(3) yes
Cu1 O10 2_556 1.9069(19) yes
Cu1 N1 . 1.978(3) yes
Cu1 O10 . 1.9069(19) yes
Cu1 F1 . 2.655(2) yes
N1 C1 . 1.354(4) yes
N1 C4 . 1.340(4) yes
C1 C1 5_556 1.476(5) yes
C1 C3 . 1.384(5) yes
C2 C3 . 1.380(4) yes
C2 C5 . 1.373(5) yes
C2 H21 . 0.913 no
C3 H31 . 0.928 no
C4 C5 . 1.378(5) yes
C4 H41 . 0.918 no
C5 H51 . 0.915 no
O10 H101 . 0.822 no
B6 F1 6_555 1.399(4) yes
B6 F1 . 1.399(4) yes
B6 F3 . 1.381(5) yes
B6 F4 . 1.391(6) yes
